data_7715050
loop_
_publ_author_name
'He, Yu-Ru'
'Zhang, Mi'
'Huang, Wen-Hui'
'Xue, Xiang-Xian'
'Zhou, Zi-Qin'
'Feng, Li-Na'
'Yang, Jian-Hui'
'Liu, Bin'

_publ_section_title
;
 Edge-sharing bi-octahedral diruthenium(IV,IV) compounds containing Ru-Ru
 bonds chelated and bridged by two carbonate and two oxo groups.
;
_journal_issue 10
_journal_name_full 'Dalton transactions (Cambridge, England : 2003)'
_journal_page_first 4598
_journal_page_last 4606
_journal_paper_doi 10.1039/d3dt03864e
_journal_volume 53
_journal_year 2024
_chemical_formula_moiety 'C10 H24 N4 O10 Ru2, 4(H2 O), 2(H2 O)'
_chemical_formula_sum 'C10 H32 N4 O16 Ru2'
_chemical_formula_weight 666.53
_space_group_crystal_system monoclinic
_space_group_IT_number 14
_space_group_name_Hall '-P 2yn'
_space_group_name_H-M_alt 'P 1 21/n 1'
_atom_sites_solution_hydrogens difmap
_audit_block_doi 10.5517/ccdc.csd.cc257ppt
_audit_creation_method SHELXL-2018/3
_audit_update_record
;
2024-01-06 deposited with the CCDC.	2024-01-15 downloaded from the CCDC.
;
_cell_angle_alpha 90
_cell_angle_beta 94.217(4)
_cell_angle_gamma 90
_cell_formula_units_Z 2
_cell_length_a 7.2244(16)
_cell_length_b 13.610(3)
_cell_length_c 11.705(3)
_cell_measurement_reflns_used 967
_cell_measurement_temperature 296(2)
_cell_measurement_theta_max 22.42
_cell_measurement_theta_min 2.30
_cell_volume 1147.8(5)
_computing_cell_refinement 'Bruker SAINT'
_computing_data_collection 'Bruker APEX2'
_computing_data_reduction 'Bruker SAINT'
_computing_molecular_graphics 'Bruker SHELXTL'
_computing_publication_material 'Bruker SHELXTL'
_computing_structure_refinement 'SHELXL-2018/3 (Sheldrick, 2018)'
_computing_structure_solution 'SHELXS-97 (Sheldrick, 2008)'
_diffrn_ambient_temperature 296(2)
_diffrn_measured_fraction_theta_full 0.994
_diffrn_measured_fraction_theta_max 0.994
_diffrn_measurement_device_type 'Bruker APEX-II CCD'
_diffrn_measurement_method '\f and \w scans'
_diffrn_radiation_type MoK\a
_diffrn_radiation_wavelength 0.71073
_diffrn_reflns_av_R_equivalents 0.0500
_diffrn_reflns_av_unetI/netI 0.0567
_diffrn_reflns_Laue_measured_fraction_full 0.994
_diffrn_reflns_Laue_measured_fraction_max 0.994
_diffrn_reflns_limit_h_max 8
_diffrn_reflns_limit_h_min -8
_diffrn_reflns_limit_k_max 16
_diffrn_reflns_limit_k_min -9
_diffrn_reflns_limit_l_max 13
_diffrn_reflns_limit_l_min -13
_diffrn_reflns_number 5689
_diffrn_reflns_point_group_measured_fraction_full 0.994
_diffrn_reflns_point_group_measured_fraction_max 0.994
_diffrn_reflns_theta_full 25.098
_diffrn_reflns_theta_max 25.098
_diffrn_reflns_theta_min 2.298
_exptl_absorpt_coefficient_mu 1.396
_exptl_absorpt_correction_T_max 0.920
_exptl_absorpt_correction_T_min 0.821
_exptl_absorpt_correction_type multi-scan
_exptl_absorpt_process_details sadabs
_exptl_crystal_colour purple
_exptl_crystal_density_diffrn 1.929
_exptl_crystal_description plate
_exptl_crystal_F_000 672
_exptl_crystal_size_max 0.140
_exptl_crystal_size_mid 0.120
_exptl_crystal_size_min 0.060
_refine_diff_density_max 0.413
_refine_diff_density_min -0.442
_refine_diff_density_rms 0.102
_refine_ls_extinction_method none
_refine_ls_goodness_of_fit_ref 0.991
_refine_ls_hydrogen_treatment mixed
_refine_ls_matrix_type full
_refine_ls_number_parameters 170
_refine_ls_number_reflns 2032
_refine_ls_number_restraints 8
_refine_ls_restrained_S_all 0.989
_refine_ls_R_factor_all 0.0521
_refine_ls_R_factor_gt 0.0322
_refine_ls_shift/su_max 0.001
_refine_ls_shift/su_mean 0.000
_refine_ls_structure_factor_coef Fsqd
_refine_ls_weighting_details 'w=1/[\s^2^(Fo^2^)+(0.0295P)^2^+0.1188P] where P=(Fo^2^+2Fc^2^)/3'
_refine_ls_weighting_scheme calc
_refine_ls_wR_factor_gt 0.0637
_refine_ls_wR_factor_ref 0.0712
_reflns_Friedel_coverage 0.000
_reflns_number_gt 1558
_reflns_number_total 2032
_reflns_threshold_expression 'I > 2\s(I)'
_cod_data_source_file d3dt03864e2.cif
_cod_data_source_block xb0470_0m
_cod_depositor_comments 'Adding full bibliography for 7715050--7715056.cif.'
_cod_original_cell_volume 1147.8(4)
_cod_original_sg_symbol_H-M 'P 21/n'
_cod_database_code 7715050
_shelx_shelxl_version_number 2018/3
_shelx_space_group_comment
;
The symmetry employed for this shelxl refinement is uniquely defined
by the following loop, which should always be used as a source of
symmetry information in preference to the above space-group names.
They are only intended as comments.
;
_shelx_estimated_absorpt_t_min 0.829
_shelx_estimated_absorpt_t_max 0.921

loop_
_space_group_symop_operation_xyz
'x, y, z'
'-x+1/2, y+1/2, -z+1/2'
'-x, -y, -z'
'x-1/2, -y-1/2, z-1/2'

loop_
_atom_site_label
_atom_site_type_symbol
_atom_site_fract_x
_atom_site_fract_y
_atom_site_fract_z
_atom_site_U_iso_or_equiv
_atom_site_adp_type
_atom_site_occupancy
_atom_site_site_symmetry_order
_atom_site_calc_flag
_atom_site_refinement_flags_posn
_atom_site_refinement_flags_adp
_atom_site_refinement_flags_occupancy
_atom_site_disorder_assembly
_atom_site_disorder_group
Ru1 Ru 0.11878(5) 0.03411(3) 0.94652(3) 0.02062(13) Uani 1 1 d . . . . .
O1 O 0.1180(4) -0.0863(2) 1.0332(2) 0.0250(7) Uani 1 1 d . . . . .
O2 O -0.2197(4) -0.1061(2) 0.9098(2) 0.0280(7) Uani 1 1 d . . . . .
O3 O 0.0105(4) -0.0434(2) 0.8072(2) 0.0273(7) Uani 1 1 d . . . . .
O4 O -0.2035(5) -0.1422(2) 0.7283(3) 0.0376(9) Uani 1 1 d . . . . .
O5 O 0.3726(4) -0.0024(2) 0.9040(3) 0.0286(7) Uani 1 1 d . . . . .
H5E H 0.448905 0.041222 0.929708 0.034 Uiso 1 1 d R U . . .
O6 O 0.5770(6) 0.1764(4) 0.8374(6) 0.0957(18) Uani 1 1 d D . . . .
O7 O 0.1788(9) 0.0373(5) 0.4735(5) 0.1010(19) Uani 1 1 d D . . . .
O8 O 0.5177(12) 0.0823(7) 0.6066(9) 0.119(4) Uani 0.805(18) 1 d D . . . .
N1 N 0.1668(5) 0.1629(2) 0.8474(3) 0.0259(9) Uani 1 1 d . . . . .
H1A H 0.290065 0.164934 0.840816 0.031 Uiso 1 1 d R U . . .
N2 N 0.0809(6) 0.3393(3) 0.7187(4) 0.0393(11) Uani 1 1 d . . . . .
H2C H 0.116653 0.391285 0.678148 0.047 Uiso 1 1 d R U . . .
H2D H -0.042797 0.341345 0.723358 0.047 Uiso 1 1 d R U . . .
C1 C -0.1349(6) -0.0965(3) 0.8149(4) 0.0283(11) Uani 1 1 d . . . . .
C2 C 0.0821(8) 0.1603(4) 0.7290(4) 0.0409(13) Uani 1 1 d . . . . .
H2A H -0.050280 0.156720 0.731169 0.049 Uiso 1 1 d R U . . .
H2B H 0.122840 0.102130 0.691889 0.049 Uiso 1 1 d R U . . .
C3 C 0.1205(8) 0.2569(3) 0.9032(4) 0.0385(13) Uani 1 1 d . . . . .
H3A H 0.182007 0.259440 0.978714 0.046 Uiso 1 1 d R U . . .
H3B H -0.010873 0.258460 0.910844 0.046 Uiso 1 1 d R U . . .
C4 C 0.1304(8) 0.2493(4) 0.6588(4) 0.0433(14) Uani 1 1 d . . . . .
H4A H 0.066122 0.246916 0.584129 0.052 Uiso 1 1 d R U . . .
H4B H 0.261342 0.249446 0.649549 0.052 Uiso 1 1 d R U . . .
C5 C 0.1730(8) 0.3450(4) 0.8348(4) 0.0428(14) Uani 1 1 d . . . . .
H5A H 0.135785 0.404086 0.871474 0.051 Uiso 1 1 d R U . . .
H5B H 0.305175 0.346516 0.830634 0.051 Uiso 1 1 d R U . . .
H1 H 0.668(7) 0.149(5) 0.875(5) 0.10(3) Uiso 1 1 d D . . . .
H2 H 0.600(11) 0.234(3) 0.817(7) 0.14(4) Uiso 1 1 d D . . . .
H3 H 0.166(9) 0.070(4) 0.413(3) 0.09(3) Uiso 1 1 d D . . . .
H4 H 0.089(9) 0.040(7) 0.516(6) 0.17(5) Uiso 1 1 d D . . . .
H5 H 0.56(5) 0.05(2) 0.557(10) 0.8(3) Uiso 1 1 d D . . . .
H6 H 0.550(11) 0.078(6) 0.678(2) 0.10(4) Uiso 1 1 d D . . . .

loop_
_atom_site_aniso_label
_atom_site_aniso_U_11
_atom_site_aniso_U_22
_atom_site_aniso_U_33
_atom_site_aniso_U_23
_atom_site_aniso_U_13
_atom_site_aniso_U_12
Ru1 0.02036(19) 0.0198(2) 0.0218(2) 0.00128(18) 0.00214(13) 0.00022(16)
O1 0.0265(17) 0.0207(17) 0.0281(18) 0.0034(14) 0.0038(13) 0.0022(13)
O2 0.0307(17) 0.0310(18) 0.0224(18) -0.0002(15) 0.0023(14) -0.0045(14)
O3 0.0316(18) 0.0296(18) 0.0213(17) -0.0023(15) 0.0057(13) -0.0036(15)
O4 0.045(2) 0.043(2) 0.026(2) -0.0133(16) 0.0040(16) -0.0139(17)
O5 0.0248(17) 0.0222(16) 0.039(2) -0.0071(15) 0.0066(14) -0.0029(13)
O6 0.037(3) 0.078(4) 0.169(6) 0.062(4) -0.011(3) -0.006(3)
O7 0.119(5) 0.136(6) 0.049(3) 0.032(4) 0.010(3) -0.018(4)
O8 0.123(7) 0.110(7) 0.124(9) 0.004(6) -0.001(6) -0.003(5)
N1 0.025(2) 0.025(2) 0.028(2) 0.0051(18) 0.0015(17) 0.0033(16)
N2 0.035(2) 0.035(3) 0.048(3) 0.020(2) 0.007(2) 0.0011(19)
C1 0.029(3) 0.028(3) 0.026(3) 0.001(2) -0.003(2) 0.006(2)
C2 0.055(4) 0.032(3) 0.036(3) 0.002(2) 0.001(3) -0.006(3)
C3 0.059(4) 0.023(3) 0.035(3) 0.001(2) 0.008(3) -0.002(2)
C4 0.063(4) 0.038(3) 0.028(3) 0.011(3) -0.001(3) -0.007(3)
C5 0.057(4) 0.027(3) 0.045(4) 0.009(3) 0.010(3) -0.003(2)

loop_
_atom_type_symbol
_atom_type_description
_atom_type_scat_dispersion_real
_atom_type_scat_dispersion_imag
_atom_type_scat_source
C C 0.0033 0.0016 'International Tables Vol C Tables 4.2.6.8 and 6.1.1.4'
H H 0.0000 0.0000 'International Tables Vol C Tables 4.2.6.8 and 6.1.1.4'
N N 0.0061 0.0033 'International Tables Vol C Tables 4.2.6.8 and 6.1.1.4'
O O 0.0106 0.0060 'International Tables Vol C Tables 4.2.6.8 and 6.1.1.4'
Ru Ru -1.2594 0.8363 'International Tables Vol C Tables 4.2.6.8 and 6.1.1.4'

loop_
_geom_angle_atom_site_label_1
_geom_angle_atom_site_label_2
_geom_angle_atom_site_label_3
_geom_angle
_geom_angle_site_symmetry_1
_geom_angle_site_symmetry_3
_geom_angle_publ_flag
O1 Ru1 O1 102.48(11) 3_557 . ?
O1 Ru1 O5 169.78(12) 3_557 . ?
O1 Ru1 O5 87.58(12) . . ?
O1 Ru1 O2 89.29(12) 3_557 3_557 ?
O1 Ru1 O2 89.37(12) . 3_557 ?
O5 Ru1 O2 92.64(12) . 3_557 ?
O1 Ru1 O3 89.84(12) 3_557 . ?
O1 Ru1 O3 88.01(12) . . ?
O5 Ru1 O3 88.72(12) . . ?
O2 Ru1 O3 177.00(11) 3_557 . ?
O1 Ru1 N1 86.82(13) 3_557 . ?
O1 Ru1 N1 170.61(12) . . ?
O5 Ru1 N1 83.16(13) . . ?
O2 Ru1 N1 89.49(13) 3_557 . ?
O3 Ru1 N1 93.33(13) . . ?
O1 Ru1 Ru1 52.07(9) 3_557 3_557 ?
O1 Ru1 Ru1 50.41(8) . 3_557 ?
O5 Ru1 Ru1 137.96(9) . 3_557 ?
O2 Ru1 Ru1 88.94(8) 3_557 3_557 ?
O3 Ru1 Ru1 88.26(8) . 3_557 ?
N1 Ru1 Ru1 138.88(10) . 3_557 ?
Ru1 O1 Ru1 77.52(10) 3_557 . ?
C1 O2 Ru1 119.3(3) . 3_557 ?
C1 O3 Ru1 120.1(3) . . ?
Ru1 O5 H5E 108.8 . . ?
H1 O6 H2 113(7) . . ?
H3 O7 H4 116(6) . . ?
H5 O8 H6 123(8) . . ?
C2 N1 C3 110.1(4) . . ?
C2 N1 Ru1 114.6(3) . . ?
C3 N1 Ru1 114.5(3) . . ?
C2 N1 H1A 105.4 . . ?
C3 N1 H1A 105.6 . . ?
Ru1 N1 H1A 105.7 . . ?
C4 N2 C5 112.0(4) . . ?
C4 N2 H2C 108.4 . . ?
C5 N2 H2C 108.6 . . ?
C4 N2 H2D 109.4 . . ?
C5 N2 H2D 109.0 . . ?
H2C N2 H2D 109.4 . . ?
O4 C1 O3 119.8(4) . . ?
O4 C1 O2 116.8(4) . . ?
O3 C1 O2 123.4(4) . . ?
N1 C2 C4 113.2(4) . . ?
N1 C2 H2A 108.8 . . ?
C4 C2 H2A 108.9 . . ?
N1 C2 H2B 109.0 . . ?
C4 C2 H2B 108.8 . . ?
H2A C2 H2B 108.0 . . ?
N1 C3 C5 112.2(4) . . ?
N1 C3 H3A 109.4 . . ?
C5 C3 H3A 110.1 . . ?
N1 C3 H3B 108.4 . . ?
C5 C3 H3B 108.7 . . ?
H3A C3 H3B 107.9 . . ?
N2 C4 C2 109.5(4) . . ?
N2 C4 H4A 110.1 . . ?
C2 C4 H4A 110.6 . . ?
N2 C4 H4B 109.2 . . ?
C2 C4 H4B 109.3 . . ?
H4A C4 H4B 108.2 . . ?
N2 C5 C3 109.6(4) . . ?
N2 C5 H5A 109.6 . . ?
C3 C5 H5A 109.8 . . ?
N2 C5 H5B 109.8 . . ?
C3 C5 H5B 109.5 . . ?
H5A C5 H5B 108.4 . . ?

loop_
_geom_bond_atom_site_label_1
_geom_bond_atom_site_label_2
_geom_bond_distance
_geom_bond_site_symmetry_2
_geom_bond_publ_flag
Ru1 O1 1.883(3) 3_557 ?
Ru1 O1 1.927(3) . ?
Ru1 O5 1.997(3) . ?
Ru1 O2 2.035(3) 3_557 ?
Ru1 O3 2.048(3) . ?
Ru1 N1 2.145(3) . ?
Ru1 Ru1 2.3857(8) 3_557 ?
O2 C1 1.314(5) . ?
O3 C1 1.283(5) . ?
O4 C1 1.259(5) . ?
O5 H5E 0.8500 . ?
O6 H1 0.85(2) . ?
O6 H2 0.84(2) . ?
O7 H3 0.84(2) . ?
O7 H4 0.85(2) . ?
O8 H5 0.85(2) . ?
O8 H6 0.86(2) . ?
N1 C2 1.474(6) . ?
N1 C3 1.485(6) . ?
N1 H1A 0.9000 . ?
N2 C4 1.469(6) . ?
N2 C5 1.470(6) . ?
N2 H2C 0.9000 . ?
N2 H2D 0.9000 . ?
C2 C4 1.518(6) . ?
C2 H2A 0.9600 . ?
C2 H2B 0.9600 . ?
C3 C5 1.506(6) . ?
C3 H3A 0.9600 . ?
C3 H3B 0.9600 . ?
C4 H4A 0.9600 . ?
C4 H4B 0.9599 . ?
C5 H5A 0.9599 . ?
C5 H5B 0.9600 . ?
